data_2203028
loop_
_publ_author_name
'Xiao-Ming Ren'
'Jing-Li Xie'
'Yiz-Hi Li'
'Qing-Jin Meng'

_publ_section_title
;
 1-(2-Bromobenzyl)pyridinium
 bis(maleodinitriledithiolato)nickelate(III)
;
_journal_issue 12
_journal_name_full 'Acta Crystallographica Section E'
_journal_page_first m1115
_journal_page_last m1117
_journal_paper_doi 10.1107/S1600536803025182
_journal_volume 59
_journal_year 2003
_chemical_formula_iupac '(C12 H11 Br N) [Ni (C4 N2 S2)2]'
_chemical_formula_moiety 'C12 H11 Br N 1+, C8 N4 Ni S4 1-'
_chemical_formula_sum 'C20 H11 Br N5 Ni S4'
_chemical_formula_weight 588.20
_chemical_name_systematic ?
_space_group_IT_number 14
_symmetry_cell_setting monoclinic
_symmetry_space_group_name_Hall '-P 2ybc'
_symmetry_space_group_name_H-M 'P 1 21/c 1'
_atom_sites_solution_hydrogens geom
_atom_sites_solution_primary direct
_atom_sites_solution_secondary difmap
_audit_creation_method SHELXL-97
_cell_angle_alpha 90.00
_cell_angle_beta 111.50(3)
_cell_angle_gamma 90.00
_cell_formula_units_Z 12
_cell_length_a 31.400(6)
_cell_length_b 6.9700(14)
_cell_length_c 33.760(7)
_cell_measurement_reflns_used 863
_cell_measurement_temperature 293(2)
_cell_measurement_theta_max 22.3
_cell_measurement_theta_min 2.8
_cell_volume 6875(3)
_computing_cell_refinement SMART
_computing_data_collection 'SMART (Bruker, 2000)'
_computing_data_reduction SMART
_computing_molecular_graphics SHELXTL
_computing_publication_material SHELXTL
_computing_structure_refinement SHELXTL
_computing_structure_solution 'SHELXTL (Bruker, 2000)'
_diffrn_ambient_temperature 293(2)
_diffrn_measured_fraction_theta_full 0.995
_diffrn_measured_fraction_theta_max 0.995
_diffrn_measurement_device_type 'Bruker SMART CCD area-detector'
_diffrn_measurement_method '\f and \w'
_diffrn_radiation_monochromator graphite
_diffrn_radiation_source 'fine-focus sealed tube'
_diffrn_radiation_type MoK\a
_diffrn_radiation_wavelength 0.71073
_diffrn_reflns_av_R_equivalents 0.036
_diffrn_reflns_av_sigmaI/netI 0.042
_diffrn_reflns_limit_h_max 34
_diffrn_reflns_limit_h_min -37
_diffrn_reflns_limit_k_max 7
_diffrn_reflns_limit_k_min -8
_diffrn_reflns_limit_l_max 40
_diffrn_reflns_limit_l_min -30
_diffrn_reflns_number 33754
_diffrn_reflns_theta_full 25.0
_diffrn_reflns_theta_max 25.00
_diffrn_reflns_theta_min 1.68
_diffrn_standards_decay_% 0
_diffrn_standards_interval_count 0
_diffrn_standards_interval_time 0
_diffrn_standards_number 0
_exptl_absorpt_coefficient_mu 2.97
_exptl_absorpt_correction_T_max 0.55
_exptl_absorpt_correction_T_min 0.50
_exptl_absorpt_correction_type multi-scan
_exptl_absorpt_process_details '(SADABS; Bruker, 2000)'
_exptl_crystal_colour Brown
_exptl_crystal_density_diffrn 1.705
_exptl_crystal_density_method 'not measured'
_exptl_crystal_description Block
_exptl_crystal_F_000 3516
_exptl_crystal_size_max 0.3
_exptl_crystal_size_mid 0.2
_exptl_crystal_size_min 0.2
_refine_diff_density_max 0.55
_refine_diff_density_min -0.40
_refine_ls_extinction_method none
_refine_ls_goodness_of_fit_ref 1.04
_refine_ls_hydrogen_treatment constr
_refine_ls_matrix_type full
_refine_ls_number_parameters 838
_refine_ls_number_reflns 12054
_refine_ls_number_restraints 0
_refine_ls_restrained_S_all 1.04
_refine_ls_R_factor_all 0.096
_refine_ls_R_factor_gt 0.047
_refine_ls_shift/su_max 0.001
_refine_ls_shift/su_mean 0.000
_refine_ls_structure_factor_coef Fsqd
_refine_ls_weighting_details 'calc w = 1/[\s^2^(Fo^2^)+(0.055P)^2^] where P = (Fo^2^+2Fc^2^)/3'
_refine_ls_weighting_scheme calc
_refine_ls_wR_factor_gt 0.110
_refine_ls_wR_factor_ref 0.120
_reflns_number_gt 7095
_reflns_number_total 12054
_reflns_threshold_expression I>2\s(I)
_cod_data_source_file ya6181.cif
_cod_data_source_block I
_cod_depositor_comments
;
The following automatic conversions were performed:
'_symmetry_cell_setting' value 'Monoclinic' changed to 'monoclinic'
according to '/home/saulius/struct/CIF-dictionaries/cif_core.dic'
dictionary named 'cif_core.dic' version 2.4.1 from 2010-06-29.

Automatic conversion script
Id: cif_fix_enum 1527 2010-12-29 10:47:43Z saulius 

The following automatic conversions were performed:

'_symmetry_cell_setting' value 'Monoclinic' changed to 'monoclinic'
according to /home/saulius/struct/CIF-dictionaries/cif_core.dic
dictionary named 'cif_core.dic' version 2.4.1 from 2010-06-29.

Automatic conversion script
Id: cif_fix_values 1715 2011-07-08 13:25:40Z adriana 
;
_cod_original_cell_volume 6875(2)
_cod_original_sg_symbol_H-M 'P 21/c'
_cod_database_code 2203028
_cod_database_fobs_code 2203028

loop_
_symmetry_equiv_pos_as_xyz
'x, y, z'
'-x, y+1/2, -z+1/2'
'-x, -y, -z'
'x, -y-1/2, z-1/2'

loop_
_atom_site_label
_atom_site_fract_x
_atom_site_fract_y
_atom_site_fract_z
_atom_site_U_iso_or_equiv
_atom_site_adp_type
_atom_site_calc_flag
_atom_site_refinement_flags
_atom_site_occupancy
_atom_site_disorder_assembly
_atom_site_disorder_group
_atom_site_type_symbol
Ni1 0.474060(18) 0.60757(8) 0.716830(17) 0.04841(17) Uani d . 1 . . Ni
Br1 0.345920(17) 0.03235(7) 0.669170(16) 0.06507(17) Uani d . 1 . . Br
C1 0.48386(17) 0.6266(7) 0.58146(16) 0.0671(14) Uani d . 1 . . C
C2 0.47120(16) 0.6257(6) 0.61954(15) 0.0570(12) Uani d . 1 . . C
C3 0.42916(16) 0.6323(6) 0.61413(14) 0.0564(12) Uani d . 1 . . C
C4 0.39671(16) 0.6502(7) 0.56952(16) 0.0615(13) Uani d . 1 . . C
C5 0.46946(16) 0.6029(7) 0.85462(16) 0.0593(13) Uani d . 1 . . C
C6 0.47985(16) 0.6045(6) 0.81551(14) 0.0532(12) Uani d . 1 . . C
C7 0.52143(16) 0.6126(6) 0.81969(14) 0.0510(12) Uani d . 1 . . C
C8 0.55527(16) 0.6167(7) 0.86333(15) 0.0540(12) Uani d . 1 . . C
N5 0.28779(13) 0.1954(6) 0.55855(11) 0.0540(10) Uani d . 1 . . N
C9 0.30364(17) 0.0286(7) 0.54827(14) 0.0623(13) Uani d . 1 . . C
H9A 0.3344 -0.0021 0.5617 0.075 Uiso calc R 1 . . H
C10 0.2754(2) -0.0968(7) 0.51848(16) 0.0700(15) Uani d . 1 . . C
H10A 0.2868 -0.2098 0.5116 0.084 Uiso calc R 1 . . H
C11 0.23098(18) -0.0511(8) 0.49976(16) 0.0685(15) Uani d . 1 . . C
H11A 0.2111 -0.1348 0.4802 0.082 Uiso calc R 1 . . H
C12 0.21534(17) 0.1135(8) 0.50901(15) 0.0672(14) Uani d . 1 . . C
H12A 0.1847 0.1460 0.4951 0.081 Uiso calc R 1 . . H
C13 0.24406(16) 0.2371(7) 0.53918(15) 0.0618(13) Uani d . 1 . . C
H13A 0.2324 0.3502 0.5458 0.074 Uiso calc R 1 . . H
C14 0.31825(14) 0.3399(6) 0.59162(13) 0.0561(12) Uani d . 1 . . C
H14A 0.3494 0.2922 0.6012 0.067 Uiso calc R 1 . . H
H14B 0.3177 0.4597 0.5768 0.067 Uiso calc R 1 . . H
C15 0.30760(15) 0.3860(7) 0.63071(15) 0.0560(12) Uani d . 1 . . C
C16 0.31872(14) 0.2679(7) 0.66676(15) 0.0560(12) Uani d . 1 . . C
C17 0.30898(15) 0.3234(7) 0.70225(15) 0.0624(13) Uani d . 1 . . C
H17A 0.3161 0.2428 0.7258 0.075 Uiso calc R 1 . . H
C18 0.28900(16) 0.4966(8) 0.70210(16) 0.0677(15) Uani d . 1 . . C
H18A 0.2825 0.5365 0.7255 0.081 Uiso calc R 1 . . H
C19 0.27838(16) 0.6143(7) 0.66594(18) 0.0681(14) Uani d . 1 . . C
H19A 0.2649 0.7331 0.6661 0.082 Uiso calc R 1 . . H
C20 0.28690(16) 0.5623(7) 0.63084(16) 0.0625(13) Uani d . 1 . . C
H20A 0.2790 0.6429 0.6073 0.075 Uiso calc R 1 . . H
N1 0.49214(15) 0.6326(6) 0.54877(13) 0.0818(14) Uani d . 1 . . N
N2 0.37076(14) 0.6718(6) 0.53382(13) 0.0715(12) Uani d . 1 . . N
N3 0.46184(14) 0.5979(6) 0.88784(13) 0.0724(12) Uani d . 1 . . N
N4 0.58251(13) 0.6280(6) 0.89823(12) 0.0621(11) Uani d . 1 . . N
S1 0.50992(4) 0.60699(17) 0.67288(4) 0.0534(3) Uani d . 1 . . S
S2 0.41421(4) 0.62238(17) 0.66027(4) 0.0544(3) Uani d . 1 . . S
S3 0.43995(4) 0.60121(17) 0.76251(4) 0.0542(3) Uani d . 1 . . S
S4 0.53451(4) 0.61006(17) 0.77223(4) 0.0509(3) Uani d . 1 . . S
Ni1' 0.139360(18) 0.55847(8) 0.719000(17) 0.04787(17) Uani d . 1 . . Ni
Br1' 1.014390(16) -0.00292(7) 0.664920(15) 0.06030(16) Uani d . 1 . . Br
C1' 0.15637(16) 0.5677(7) 0.58645(15) 0.0581(13) Uani d . 1 . . C
C2' 0.14131(16) 0.5724(6) 0.62333(14) 0.0515(12) Uani d . 1 . . C
C3' 0.09895(16) 0.5853(6) 0.61540(14) 0.0528(12) Uani d . 1 . . C
C4' 0.06840(16) 0.6043(6) 0.57030(16) 0.0560(13) Uani d . 1 . . C
C5' 0.12807(16) 0.5401(7) 0.85376(16) 0.0579(13) Uani d . 1 . . C
C6' 0.14205(15) 0.5424(6) 0.81622(14) 0.0508(12) Uani d . 1 . . C
C7' 0.18341(15) 0.5495(6) 0.82224(14) 0.0494(11) Uani d . 1 . . C
C8' 0.21562(16) 0.5494(6) 0.86652(15) 0.0534(12) Uani d . 1 . . C
N5' 0.95862(12) 0.1540(6) 0.55439(11) 0.0531(10) Uani d . 1 . . N
C9' 0.97616(16) -0.0100(7) 0.54424(14) 0.0586(13) Uani d . 1 . . C
H9' 1.0073 -0.0346 0.5572 0.070 Uiso calc R 1 . . H
C10' 0.94889(18) -0.1388(7) 0.51548(15) 0.0656(14) Uani d . 1 . . C
H10' 0.9612 -0.2504 0.5090 0.079 Uiso calc R 1 . . H
C11' 0.90396(18) -0.1009(7) 0.49676(15) 0.0671(14) Uani d . 1 . . C
H11' 0.8848 -0.1871 0.4773 0.081 Uiso calc R 1 . . H
C12' 0.88689(16) 0.0617(7) 0.50628(16) 0.0660(14) Uani d . 1 . . C
H12' 0.8559 0.0889 0.4929 0.079 Uiso calc R 1 . . H
C13' 0.91452(16) 0.1881(7) 0.53550(15) 0.0603(13) Uani d . 1 . . C
H13' 0.9020 0.2991 0.5421 0.072 Uiso calc R 1 . . H
C14' 0.98701(15) 0.3023(7) 0.58717(14) 0.0602(13) Uani d . 1 . . C
H14C 1.0186 0.2597 0.5970 0.072 Uiso calc R 1 . . H
H14D 0.9855 0.4215 0.5719 0.072 Uiso calc R 1 . . H
C15' 0.97659(16) 0.3505(7) 0.62635(16) 0.0601(13) Uani d . 1 . . C
C16' 0.98694(15) 0.2301(7) 0.66233(16) 0.0601(13) Uani d . 1 . . C
C17' 0.97695(15) 0.2880(7) 0.69771(15) 0.0603(13) Uani d . 1 . . C
H17' 0.9841 0.2083 0.7214 0.072 Uiso calc R 1 . . H
C18' 0.95668(15) 0.4619(7) 0.69737(16) 0.0603(13) Uani d . 1 . . C
H18' 0.9496 0.5015 0.7206 0.072 Uiso calc R 1 . . H
C19' 0.94682(15) 0.5782(7) 0.66175(17) 0.0667(14) Uani d . 1 . . C
H19' 0.9334 0.6972 0.6616 0.080 Uiso calc R 1 . . H
C20' 0.95633(15) 0.5234(7) 0.62634(16) 0.0589(13) Uani d . 1 . . C
H20' 0.9489 0.6039 0.6028 0.071 Uiso calc R 1 . . H
N1' 0.16946(14) 0.5624(6) 0.55737(13) 0.0727(12) Uani d . 1 . . N
N2' 0.04408(13) 0.6210(6) 0.53409(12) 0.0638(11) Uani d . 1 . . N
N3' 0.11907(14) 0.5319(6) 0.88614(13) 0.0703(12) Uani d . 1 . . N
N4' 0.24211(13) 0.5520(5) 0.90149(12) 0.0588(10) Uani d . 1 . . N
S1' 0.17784(4) 0.55630(16) 0.67783(4) 0.0510(3) Uani d . 1 . . S
S2' 0.08122(4) 0.57971(16) 0.66004(4) 0.0515(3) Uani d . 1 . . S
S3' 0.10275(4) 0.54528(17) 0.76232(4) 0.0537(3) Uani d . 1 . . S
S4' 0.19849(4) 0.55547(16) 0.77611(4) 0.0511(3) Uani d . 1 . . S
Ni1" 0.192510(18) 0.05231(8) 0.784200(17) 0.04811(16) Uani d . 1 . . Ni
Br1" 0.319000(17) 0.48846(7) 0.836120(15) 0.06405(16) Uani d . 1 . . Br
C1" 0.20421(16) 0.0687(6) 0.64898(15) 0.0562(13) Uani d . 1 . . C
C2" 0.19071(15) 0.0624(6) 0.68642(14) 0.0508(12) Uani d . 1 . . C
C3" 0.14889(15) 0.0649(6) 0.68090(14) 0.0504(12) Uani d . 1 . . C
C4" 0.11656(15) 0.0738(6) 0.63666(15) 0.0513(12) Uani d . 1 . . C
C5" 0.17321(16) 0.0282(7) 0.91559(16) 0.0625(14) Uani d . 1 . . C
C6" 0.18940(16) 0.0447(6) 0.87949(14) 0.0534(12) Uani d . 1 . . C
C7" 0.23150(16) 0.0535(6) 0.88781(14) 0.0514(12) Uani d . 1 . . C
C8" 0.26116(16) 0.0658(7) 0.93298(16) 0.0594(13) Uani d . 1 . . C
N5" 0.37064(13) 0.6023(6) 0.94694(12) 0.0589(11) Uani d . 1 . . N
C9" 0.41592(18) 0.6078(8) 0.95923(16) 0.0761(16) Uani d . 1 . . C
H9" 0.4298 0.7063 0.9498 0.091 Uiso calc R 1 . . H
C10" 0.4420(2) 0.4714(9) 0.98534(18) 0.0899(19) Uani d . 1 . . C
H10" 0.4685 0.4071 0.9925 0.108 Uiso calc R 1 . . H
C11" 0.4226(2) 0.3224(8) 0.99876(16) 0.0806(17) Uani d . 1 . . C
H11" 0.4407 0.2268 1.0160 0.097 Uiso calc R 1 . . H
C12" 0.37705(18) 0.3158(7) 0.98680(15) 0.0659(14) Uani d . 1 . . C
H12" 0.3630 0.2169 0.9960 0.079 Uiso calc R 1 . . H
C13" 0.35165(16) 0.4565(7) 0.96096(15) 0.0595(13) Uani d . 1 . . C
H13" 0.3200 0.4520 0.9526 0.071 Uiso calc R 1 . . H
C14" 0.34679(15) 0.7708(7) 0.91726(15) 0.0650(14) Uani d . 1 . . C
H14E 0.3142 0.7440 0.9069 0.078 Uiso calc R 1 . . H
H14F 0.3516 0.8837 0.9352 0.078 Uiso calc R 1 . . H
C15" 0.35753(16) 0.8282(7) 0.87947(17) 0.0648(14) Uani d . 1 . . C
C16" 0.34689(15) 0.7205(7) 0.84157(17) 0.0648(14) Uani d . 1 . . C
C17" 0.35793(15) 0.7891(7) 0.80766(16) 0.0649(14) Uani d . 1 . . C
H17" 0.3509 0.7164 0.7830 0.078 Uiso calc R 1 . . H
C18" 0.37881(16) 0.9607(7) 0.81063(17) 0.0650(14) Uani d . 1 . . C
H18" 0.3860 1.0074 0.7880 0.078 Uiso calc R 1 . . H
C19" 0.38938(16) 1.0661(7) 0.84767(18) 0.0707(15) Uani d . 1 . . C
H19" 0.4040 1.1839 0.8498 0.085 Uiso calc R 1 . . H
C20" 0.37870(16) 1.0000(7) 0.88191(16) 0.0645(14) Uani d . 1 . . C
H20" 0.3861 1.0739 0.9065 0.077 Uiso calc R 1 . . H
N1" 0.21359(13) 0.0710(6) 0.61723(13) 0.0684(12) Uani d . 1 . . N
N2" 0.08969(13) 0.0831(5) 0.60189(12) 0.0570(10) Uani d . 1 . . N
N3" 0.15875(14) 0.0153(6) 0.94331(13) 0.0742(13) Uani d . 1 . . N
N4" 0.28278(13) 0.0688(6) 0.97004(12) 0.0657(12) Uani d . 1 . . N
S1" 0.22936(4) 0.05474(17) 0.74102(4) 0.0537(3) Uani d . 1 . . S
S2" 0.13372(4) 0.05791(16) 0.72699(3) 0.0505(3) Uani d . 1 . . S
S3" 0.15323(4) 0.04230(17) 0.82445(4) 0.0523(3) Uani d . 1 . . S
S4" 0.25004(4) 0.06031(17) 0.84380(4) 0.0542(3) Uani d . 1 . . S

loop_
_atom_site_aniso_label
_atom_site_aniso_U_11
_atom_site_aniso_U_22
_atom_site_aniso_U_33
_atom_site_aniso_U_12
_atom_site_aniso_U_13
_atom_site_aniso_U_23
Ni1 0.0442(3) 0.0495(4) 0.0516(4) 0.0004(3) 0.0177(3) -0.0005(3)
Br1 0.0610(3) 0.0671(3) 0.0648(4) 0.0007(3) 0.0204(3) 0.0060(3)
C1 0.067(4) 0.078(4) 0.057(3) -0.014(3) 0.024(3) -0.013(3)
C2 0.059(3) 0.057(3) 0.061(3) -0.003(2) 0.029(3) -0.002(3)
C3 0.050(3) 0.061(3) 0.056(3) -0.006(2) 0.017(3) 0.000(3)
C4 0.056(3) 0.071(4) 0.056(3) -0.010(3) 0.019(3) -0.001(3)
C5 0.055(3) 0.064(3) 0.060(3) 0.007(2) 0.023(3) 0.003(3)
C6 0.053(3) 0.054(3) 0.056(3) 0.002(2) 0.025(3) 0.003(2)
C7 0.054(3) 0.047(3) 0.052(3) 0.004(2) 0.021(3) -0.002(2)
C8 0.054(3) 0.058(3) 0.052(3) 0.005(2) 0.022(3) 0.001(3)
N5 0.048(3) 0.063(3) 0.052(2) 0.001(2) 0.021(2) 0.003(2)
C9 0.057(3) 0.074(4) 0.051(3) -0.003(3) 0.014(3) 0.002(3)
C10 0.086(4) 0.067(4) 0.065(4) 0.001(3) 0.038(3) -0.009(3)
C11 0.058(4) 0.077(4) 0.066(4) -0.013(3) 0.018(3) -0.011(3)
C12 0.052(3) 0.085(4) 0.065(4) -0.001(3) 0.021(3) -0.004(3)
C13 0.060(3) 0.068(3) 0.066(3) 0.004(3) 0.033(3) 0.001(3)
C14 0.048(3) 0.068(3) 0.056(3) -0.009(2) 0.024(2) -0.004(3)
C15 0.048(3) 0.068(3) 0.056(3) -0.009(2) 0.024(2) -0.004(3)
C16 0.048(3) 0.068(3) 0.056(3) -0.009(2) 0.024(3) -0.004(3)
C17 0.054(3) 0.071(4) 0.058(3) 0.002(3) 0.015(3) 0.006(3)
C18 0.054(3) 0.086(4) 0.065(4) -0.003(3) 0.024(3) -0.020(3)
C19 0.055(3) 0.063(3) 0.086(4) 0.000(3) 0.025(3) -0.001(3)
C20 0.060(3) 0.070(4) 0.061(4) -0.010(3) 0.026(3) 0.005(3)
N1 0.091(3) 0.094(3) 0.072(3) -0.020(3) 0.043(3) -0.015(3)
N2 0.064(3) 0.089(3) 0.056(3) -0.017(2) 0.015(2) 0.002(2)
N3 0.071(3) 0.085(3) 0.066(3) 0.012(2) 0.031(2) 0.008(3)
N4 0.059(3) 0.072(3) 0.055(3) 0.007(2) 0.020(2) 0.003(2)
S1 0.0482(7) 0.0582(8) 0.0563(8) -0.0010(6) 0.0220(6) -0.0018(6)
S2 0.0458(7) 0.0608(8) 0.0548(8) -0.0022(6) 0.0161(6) 0.0006(6)
S3 0.0475(7) 0.0601(8) 0.0569(8) 0.0033(6) 0.0212(6) 0.0016(6)
S4 0.0451(7) 0.0546(7) 0.0526(8) 0.0018(5) 0.0173(6) 0.0005(6)
Ni1' 0.0426(4) 0.0493(4) 0.0512(4) 0.0006(3) 0.0165(3) -0.0008(3)
Br1' 0.0574(3) 0.0613(3) 0.0606(3) 0.0033(2) 0.0198(2) 0.0058(2)
C1' 0.053(3) 0.065(3) 0.051(3) 0.002(2) 0.013(3) -0.004(3)
C2' 0.056(3) 0.045(3) 0.058(3) 0.003(2) 0.026(3) 0.000(2)
C3' 0.055(3) 0.052(3) 0.050(3) -0.002(2) 0.017(3) -0.002(2)
C4' 0.056(3) 0.056(3) 0.056(3) -0.007(2) 0.021(3) -0.002(3)
C5' 0.053(3) 0.059(3) 0.062(3) -0.002(2) 0.021(3) -0.001(3)
C6' 0.053(3) 0.049(3) 0.053(3) -0.001(2) 0.024(2) -0.001(2)
C7' 0.050(3) 0.050(3) 0.048(3) -0.003(2) 0.018(2) -0.001(2)
C8' 0.052(3) 0.056(3) 0.055(3) 0.005(2) 0.022(3) 0.004(3)
N5' 0.043(2) 0.065(3) 0.052(3) -0.003(2) 0.019(2) 0.006(2)
C9' 0.057(3) 0.062(3) 0.054(3) 0.001(3) 0.016(3) -0.001(3)
C10' 0.075(4) 0.066(3) 0.059(3) 0.005(3) 0.029(3) -0.008(3)
C11' 0.069(4) 0.071(4) 0.059(3) -0.018(3) 0.020(3) -0.013(3)
C12' 0.047(3) 0.075(4) 0.070(4) -0.007(3) 0.015(3) -0.004(3)
C13' 0.059(3) 0.064(3) 0.066(3) 0.003(3) 0.033(3) 0.001(3)
C14' 0.059(3) 0.064(3) 0.066(3) 0.003(2) 0.033(3) 0.001(3)
C15' 0.059(3) 0.064(3) 0.066(4) 0.003(3) 0.033(3) 0.001(3)
C16' 0.059(3) 0.064(3) 0.066(3) 0.003(2) 0.033(3) 0.001(3)
C17' 0.059(3) 0.064(3) 0.066(4) 0.003(3) 0.033(3) 0.001(3)
C18' 0.059(3) 0.064(3) 0.066(4) 0.003(3) 0.033(3) 0.001(3)
C19' 0.056(3) 0.058(3) 0.086(4) 0.003(2) 0.026(3) -0.001(3)
C20' 0.054(3) 0.059(3) 0.067(3) -0.005(2) 0.026(3) 0.008(3)
N1' 0.075(3) 0.089(3) 0.060(3) 0.006(2) 0.031(2) -0.001(3)
N2' 0.057(3) 0.076(3) 0.055(3) -0.012(2) 0.017(2) 0.004(2)
N3' 0.070(3) 0.084(3) 0.062(3) 0.000(2) 0.030(2) -0.002(2)
N4' 0.054(3) 0.068(3) 0.055(3) 0.000(2) 0.020(2) -0.001(2)
S1' 0.0448(7) 0.0558(7) 0.0532(7) 0.0018(5) 0.0190(6) 0.0002(6)
S2' 0.0438(7) 0.0563(7) 0.0523(8) -0.0017(5) 0.0152(6) -0.0003(6)
S3' 0.0461(7) 0.0605(8) 0.0555(8) 0.0011(6) 0.0196(6) -0.0017(6)
S4' 0.0442(7) 0.0562(7) 0.0513(7) 0.0015(5) 0.0157(6) 0.0009(6)
Ni1" 0.0436(4) 0.0503(4) 0.0498(4) 0.0002(3) 0.0163(3) 0.0010(3)
Br1" 0.0590(3) 0.0701(4) 0.0620(3) -0.0046(2) 0.0208(3) -0.0059(3)
C1" 0.059(3) 0.059(3) 0.056(3) 0.001(2) 0.027(3) 0.004(3)
C2" 0.047(3) 0.048(3) 0.055(3) 0.001(2) 0.016(2) 0.004(2)
C3" 0.050(3) 0.046(3) 0.053(3) 0.000(2) 0.016(2) 0.002(2)
C4" 0.049(3) 0.053(3) 0.054(3) -0.002(2) 0.021(3) 0.003(2)
C5" 0.056(3) 0.073(4) 0.057(3) -0.003(3) 0.020(3) 0.006(3)
C6" 0.051(3) 0.054(3) 0.056(3) 0.003(2) 0.021(3) 0.006(2)
C7" 0.050(3) 0.054(3) 0.047(3) 0.004(2) 0.014(2) 0.003(2)
C8" 0.058(3) 0.065(3) 0.056(3) 0.008(3) 0.022(3) 0.004(3)
N5" 0.045(3) 0.079(3) 0.054(3) 0.006(2) 0.020(2) -0.004(2)
C9" 0.065(4) 0.097(4) 0.077(4) -0.004(3) 0.039(3) 0.014(3)
C10" 0.072(4) 0.107(5) 0.093(5) 0.026(4) 0.032(3) 0.041(4)
C11" 0.080(4) 0.092(5) 0.067(4) 0.027(3) 0.023(3) 0.017(3)
C12" 0.073(4) 0.068(4) 0.057(3) 0.002(3) 0.025(3) 0.003(3)
C13" 0.048(3) 0.071(3) 0.059(3) -0.002(3) 0.019(3) -0.001(3)
C14" 0.057(3) 0.063(3) 0.074(4) 0.003(3) 0.023(3) -0.014(3)
C15" 0.057(3) 0.063(4) 0.074(4) 0.003(3) 0.023(3) -0.014(3)
C16" 0.057(3) 0.063(3) 0.074(4) 0.003(3) 0.023(3) -0.014(3)
C17" 0.057(3) 0.063(4) 0.074(4) 0.003(3) 0.023(3) -0.014(3)
C18" 0.057(3) 0.063(4) 0.074(4) 0.003(3) 0.023(3) -0.014(3)
C19" 0.059(3) 0.064(3) 0.092(4) -0.008(3) 0.031(3) -0.006(3)
C20" 0.064(3) 0.075(4) 0.062(3) 0.004(3) 0.032(3) -0.012(3)
N1" 0.069(3) 0.076(3) 0.065(3) 0.000(2) 0.030(2) 0.003(2)
N2" 0.052(3) 0.068(3) 0.050(3) 0.002(2) 0.017(2) 0.003(2)
N3" 0.067(3) 0.094(3) 0.063(3) -0.008(2) 0.026(2) 0.005(3)
N4" 0.055(3) 0.082(3) 0.057(3) 0.016(2) 0.017(2) -0.003(2)
S1" 0.0474(7) 0.0592(8) 0.0558(8) -0.0006(6) 0.0206(6) 0.0021(6)
S2" 0.0447(7) 0.0554(7) 0.0503(7) -0.0011(5) 0.0163(6) 0.0001(6)
S3" 0.0455(7) 0.0594(7) 0.0531(7) -0.0005(6) 0.0191(6) 0.0019(6)
S4" 0.0451(7) 0.0614(8) 0.0542(8) 0.0023(6) 0.0161(6) -0.0011(6)

loop_
_atom_type_symbol
_atom_type_description
_atom_type_scat_dispersion_real
_atom_type_scat_dispersion_imag
_atom_type_scat_source
C C 0.0033 0.0016 'International Tables Vol C Tables 4.2.6.8 and 6.1.1.4'
H H 0.0000 0.0000 'International Tables Vol C Tables 4.2.6.8 and 6.1.1.4'
N N 0.0061 0.0033 'International Tables Vol C Tables 4.2.6.8 and 6.1.1.4'
S S 0.1246 0.1234 'International Tables Vol C Tables 4.2.6.8 and 6.1.1.4'
Ni Ni 0.3393 1.1124 'International Tables Vol C Tables 4.2.6.8 and 6.1.1.4'
Br Br -0.2901 2.4595 'International Tables Vol C Tables 4.2.6.8 and 6.1.1.4'

loop_
_geom_angle_atom_site_label_1
_geom_angle_atom_site_label_2
_geom_angle_atom_site_label_3
_geom_angle
_geom_angle_publ_flag
S4 Ni1 S2 176.51(5) yes
S4 Ni1 S1 94.71(5) yes
S2 Ni1 S1 84.01(5) yes
S4 Ni1 S3 83.63(5) yes
S2 Ni1 S3 97.71(5) yes
S1 Ni1 S3 177.90(5) yes
N1 C1 C2 176.5(6) ?
C3 C2 C1 118.2(5) ?
C3 C2 S1 116.2(4) ?
C1 C2 S1 125.6(4) ?
C2 C3 C4 116.2(5) ?
C2 C3 S2 117.8(4) ?
C4 C3 S2 126.0(4) ?
N2 C4 C3 177.6(5) ?
N3 C5 C6 178.1(5) ?
C7 C6 C5 117.4(4) ?
C7 C6 S3 115.7(4) ?
C5 C6 S3 126.9(4) ?
C6 C7 C8 116.9(4) ?
C6 C7 S4 117.8(4) ?
C8 C7 S4 125.3(4) ?
N4 C8 C7 177.3(5) ?
C13 N5 C9 118.3(4) ?
C13 N5 C14 118.0(4) ?
C9 N5 C14 123.6(4) ?
N5 C9 C10 122.0(5) ?
N5 C9 H9A 119.0 ?
C10 C9 H9A 119.0 ?
C11 C10 C9 118.2(5) ?
C11 C10 H10A 120.9 ?
C9 C10 H10A 120.9 ?
C12 C11 C10 120.3(5) ?
C12 C11 H11A 119.9 ?
C10 C11 H11A 119.9 ?
C11 C12 C13 120.8(5) ?
C11 C12 H12A 120.4 ?
C13 C12 H12A 118.8 ?
N5 C13 C12 120.4(5) ?
N5 C13 H13A 119.8 ?
C12 C13 H13A 119.8 ?
C15 C14 N5 119.5(4) ?
C15 C14 H14A 107.4 ?
N5 C14 H14A 107.4 ?
C15 C14 H14B 107.4 ?
N5 C14 H14B 107.4 ?
H14A C14 H14B 107.0 ?
C20 C15 C16 118.9(4) ?
C20 C15 C14 116.4(4) ?
C16 C15 C14 124.7(5) ?
C17 C16 C15 121.2(4) ?
C17 C16 Br1 117.0(4) ?
C15 C16 Br1 121.7(4) ?
C18 C17 C16 119.3(5) ?
C18 C17 H17A 120.4 ?
C16 C17 H17A 120.4 ?
C17 C18 C19 118.9(5) ?
C17 C18 H18A 120.5 ?
C19 C18 H18A 120.5 ?
C20 C19 C18 122.8(5) ?
C20 C19 H19A 118.6 ?
C18 C19 H19A 118.6 ?
C19 C20 C15 118.8(5) ?
C19 C20 H20A 120.6 ?
C15 C20 H20A 120.6 ?
C2 S1 Ni1 111.16(17) ?
C3 S2 Ni1 110.82(16) ?
C6 S3 Ni1 111.49(16) ?
C7 S4 Ni1 111.33(16) ?
S4' Ni1' S1' 94.31(5) yes
S4' Ni1' S2' 176.06(5) yes
S1' Ni1' S2' 83.69(5) yes
S4' Ni1' S3' 83.73(5) yes
S1' Ni1' S3' 176.57(5) yes
S2' Ni1' S3' 98.44(5) yes
N1' C1' C2' 178.5(5) ?
C3' C2' C1' 117.3(4) ?
C3' C2' S1' 117.0(4) ?
C1' C2' S1' 125.6(4) ?
C2' C3' C4' 117.5(4) ?
C2' C3' S2' 116.7(4) ?
C4' C3' S2' 125.8(4) ?
N2' C4' C3' 179.4(6) ?
N3' C5' C6' 175.9(5) ?
C7' C6' C5' 118.7(4) ?
C7' C6' S3' 117.2(4) ?
C5' C6' S3' 124.0(3) ?
C6' C7' C8' 117.2(4) ?
C6' C7' S4' 117.0(4) ?
C8' C7' S4' 125.8(3) ?
N4' C8' C7' 178.2(5) ?
C13' N5' C9' 118.6(4) ?
C13' N5' C14' 117.2(4) ?
C9' N5' C14' 124.2(4) ?
N5' C9' C10' 121.5(5) ?
N5' C9' H9' 119.3 ?
C10' C9' H9' 119.3 ?
C11' C10' C9' 118.8(5) ?
C11' C10' H10' 120.6 ?
C9' C10' H10' 120.6 ?
C12' C11' C10' 119.7(5) ?
C12' C11' H11' 120.1 ?
C10' C11' H11' 120.1 ?
C11' C12' C13' 120.9(5) ?
C11' C12' H12' 120.1 ?
C13' C12' H12' 119.0 ?
N5' C13' C12' 120.6(5) ?
N5' C13' H13' 119.7 ?
C12' C13' H13' 119.7 ?
C15' C14' N5' 121.6(4) ?
C15' C14' H14C 106.9 ?
N5' C14' H14C 106.9 ?
C15' C14' H14D 106.9 ?
N5' C14' H14D 106.9 ?
H14C C14' H14D 106.7 ?
C20' C15' C16' 119.1(4) ?
C20' C15' C14' 116.5(5) ?
C16' C15' C14' 124.4(4) ?
C17' C16' C15' 120.6(4) ?
C17' C16' Br1' 117.7(4) ?
C15' C16' Br1' 121.7(4) ?
C18' C17' C16' 119.8(5) ?
C18' C17' H17' 120.1 ?
C16' C17' H17' 120.1 ?
C17' C18' C19' 118.7(5) ?
C17' C18' H18' 120.6 ?
C19' C18' H18' 120.6 ?
C20' C19' C18' 122.4(5) ?
C20' C19' H19' 118.8 ?
C18' C19' H19' 118.8 ?
C15' C20' C19' 119.4(5) ?
C15' C20' H20' 120.3 ?
C19' C20' H20' 120.3 ?
C2' S1' Ni1' 111.47(16) ?
C3' S2' Ni1' 111.07(16) ?
C6' S3' Ni1' 110.40(16) ?
C7' S4' Ni1' 111.56(16) ?
S2" Ni1" S3" 93.82(5) yes
S2" Ni1" S4" 176.36(5) yes
S3" Ni1" S4" 83.64(5) yes
S2" Ni1" S1" 83.61(5) yes
S3" Ni1" S1" 177.05(5) yes
S4" Ni1" S1" 98.98(5) yes
N1" C1" C2" 177.4(5) ?
C3" C2" C1" 119.1(4) ?
C3" C2" S1" 115.4(4) ?
C1" C2" S1" 125.6(3) ?
C2" C3" C4" 116.5(4) ?
C2" C3" S2" 117.9(4) ?
C4" C3" S2" 125.6(3) ?
N2" C4" C3" 177.7(5) ?
N3" C5" C6" 177.6(5) ?
C7" C6" C5" 118.1(4) ?
C7" C6" S3" 116.8(4) ?
C5" C6" S3" 125.0(4) ?
C6" C7" C8" 116.9(4) ?
C6" C7" S4" 117.1(4) ?
C8" C7" S4" 125.9(4) ?
N4" C8" C7" 175.4(5) ?
C9" N5" C13" 118.2(4) ?
C9" N5" C14" 112.9(4) ?
C13" N5" C14" 128.9(4) ?
N5" C9" C10" 120.5(5) ?
N5" C9" H9" 119.7 ?
C10" C9" H9" 119.7 ?
C9" C10" C11" 121.0(6) ?
C9" C10" H10" 144.0 ?
C11" C10" H10" 90.8 ?
C12" C11" C10" 119.0(5) ?
C12" C11" H11" 120.5 ?
C10" C11" H11" 120.5 ?
C11" C12" C13" 118.7(5) ?
C11" C12" H12" 120.7 ?
C13" C12" H12" 120.7 ?
N5" C13" C12" 122.5(5) ?
N5" C13" H13" 118.7 ?
C12" C13" H13" 118.7 ?
C15" C14" N5" 123.5(4) ?
C15" C14" H14E 106.5 ?
N5" C14" H14E 106.5 ?
C15" C14" H14F 106.5 ?
N5" C14" H14F 106.5 ?
H14E C14" H14F 106.5 ?
C20" C15" C16" 118.1(5) ?
C20" C15" C14" 116.4(5) ?
C16" C15" C14" 125.4(5) ?
C17" C16" C15" 120.8(5) ?
C17" C16" Br1" 118.5(4) ?
C15" C16" Br1" 120.7(4) ?
C18" C17" C16" 120.1(5) ?
C18" C17" H17" 119.9 ?
C16" C17" H17" 119.9 ?
C17" C18" C19" 119.2(5) ?
C17" C18" H18" 120.4 ?
C19" C18" H18" 120.4 ?
C18" C19" C20" 121.6(5) ?
C18" C19" H19" 119.2 ?
C20" C19" H19" 119.2 ?
C15" C20" C19" 120.1(5) ?
C15" C20" H20" 119.9 ?
C19" C20" H20" 119.9 ?
C2" S1" Ni1" 111.31(16) ?
C3" S2" Ni1" 111.81(16) ?
C6" S3" Ni1" 111.37(16) ?
C7" S4" Ni1" 111.03(16) ?

loop_
_geom_bond_atom_site_label_1
_geom_bond_atom_site_label_2
_geom_bond_site_symmetry_2
_geom_bond_distance
_geom_bond_publ_flag
Ni1 S1 . 2.1666(13) yes
Ni1 S2 . 2.1350(15) yes
Ni1 S3 . 2.1767(14) yes
Ni1 S4 . 2.1211(14) yes
Br1 C16 . 1.838(5) ?
C1 N1 . 1.224(6) ?
C1 C2 . 1.478(6) ?
C2 C3 . 1.265(6) ?
C2 S1 . 1.770(5) ?
C3 C4 . 1.482(6) ?
C3 S2 . 1.785(5) ?
C4 N2 . 1.191(5) ?
C5 N3 . 1.230(6) ?
C5 C6 . 1.472(6) ?
C6 C7 . 1.262(5) ?
C6 S3 . 1.769(5) ?
C7 C8 . 1.467(6) ?
C7 S4 . 1.794(5) ?
C8 N4 . 1.178(5) ?
N5 C13 . 1.319(5) ?
N5 C9 . 1.359(5) ?
N5 C14 . 1.547(5) ?
C9 C10 . 1.381(6) ?
C9 H9A . 0.9300 ?
C10 C11 . 1.341(6) ?
C10 H10A . 0.9300 ?
C11 C12 . 1.329(6) ?
C11 H11A . 0.9300 ?
C12 C13 . 1.386(6) ?
C12 H12A . 0.9210 ?
C13 H13A . 0.9300 ?
C14 C15 . 1.510(6) ?
C14 H14A . 0.9700 ?
C14 H14B . 0.9700 ?
C15 C20 . 1.391(6) ?
C15 C16 . 1.403(6) ?
C16 C17 . 1.396(6) ?
C17 C18 . 1.360(6) ?
C17 H17A . 0.9300 ?
C18 C19 . 1.406(6) ?
C18 H18A . 0.9300 ?
C19 C20 . 1.356(6) ?
C19 H19A . 0.9300 ?
C20 H20A . 0.9300 ?
Ni1' S1' . 2.1501(13) yes
Ni1' S2' . 2.1571(15) yes
Ni1' S3' . 2.1682(14) yes
Ni1' S4' . 2.1310(15) yes
Br1' C16' . 1.826(5) ?
C1' N1' . 1.196(5) ?
C1' C2' . 1.485(6) ?
C2' C3' . 1.260(6) ?
C2' S1' . 1.779(5) ?
C3' C4' . 1.478(6) ?
C3' S2' . 1.788(5) ?
C4' N2' . 1.186(5) ?
C5' N3' . 1.227(6) ?
C5' C6' . 1.486(6) ?
C6' C7' . 1.240(5) ?
C6' S3' . 1.786(5) ?
C7' C8' . 1.466(6) ?
C7' S4' . 1.787(4) ?
C8' N4' . 1.169(5) ?
N5' C13' . 1.317(5) ?
N5' C9' . 1.366(5) ?
N5' C14' . 1.538(5) ?
C9' C10' . 1.368(6) ?
C9' H9' . 0.9300 ?
C10' C11' . 1.344(6) ?
C10' H10' . 0.9300 ?
C11' C12' . 1.342(6) ?
C11' H11' . 0.9300 ?
C12' C13' . 1.369(6) ?
C12' H12' . 0.9300 ?
C13' H13' . 0.9300 ?
C14' C15' . 1.512(6) ?
C14' H14C . 0.9700 ?
C14' H14D . 0.9700 ?
C15' C20' . 1.363(6) ?
C15' C16' . 1.413(6) ?
C16' C17' . 1.401(6) ?
C17' C18' . 1.368(6) ?
C17' H17' . 0.9300 ?
C18' C19' . 1.388(6) ?
C18' H18' . 0.9300 ?
C19' C20' . 1.388(6) ?
C19' H19' . 0.9300 ?
C20' H20' . 0.9300 ?
Ni1" S1" . 2.1681(13) yes
Ni1" S2" . 2.1275(15) yes
Ni1" S3" . 2.1450(13) yes
Ni1" S4" . 2.1565(15) yes
Br1" C16" . 1.816(5) ?
C1" N1" . 1.211(5) ?
C1" C2" . 1.474(6) ?
C2" C3" . 1.257(5) ?
C2" S1" . 1.798(4) ?
C3" C4" . 1.468(6) ?
C3" S2" . 1.787(5) ?
C4" N2" . 1.170(5) ?
C5" N3" . 1.184(6) ?
C5" C6" . 1.487(6) ?
C6" C7" . 1.248(6) ?
C6" S3" . 1.788(5) ?
C7" C8" . 1.469(6) ?
C7" S4" . 1.784(5) ?
C8" N4" . 1.185(5) ?
N5" C9" . 1.328(5) ?
N5" C13" . 1.349(5) ?
N5" C14" . 1.547(5) ?
C9" C10" . 1.350(7) ?
C9" H9" . 0.9300 ?
C10" C11" . 1.363(7) ?
C10" H10" . 0.8975 ?
C11" C12" . 1.335(6) ?
C11" H11" . 0.9300 ?
C12" C13" . 1.360(6) ?
C12" H12" . 0.9300 ?
C13" H13" . 0.9300 ?
C14" C15" . 1.489(6) ?
C14" H14E . 0.9700 ?
C14" H14F . 0.9700 ?
C15" C20" . 1.357(6) ?
C15" C16" . 1.414(6) ?
C16" C17" . 1.396(6) ?
C17" C18" . 1.350(6) ?
C17" H17" . 0.9300 ?
C18" C19" . 1.382(6) ?
C18" H18" . 0.9300 ?
C19" C20" . 1.395(6) ?
C19" H19" . 0.9300 ?
C20" H20" . 0.9300 ?
